data_2239045
loop_
_publ_author_name
'Ghichi, Nadir'
'Benaouida, Mohamed Amine'
'Benosmane, Ali'
'Benboudiaf, Ali'
'Merazig, Hocine'

_publ_section_title
;
 2-(1,3-Benzodioxol-5-yl)-1<i>H</i>-benzimidazole
;
_journal_coeditor_code XU5756
_journal_issue 2
_journal_name_full 'Acta Crystallographica Section E'
_journal_page_first o157
_journal_paper_doi 10.1107/S1600536814000737
_journal_volume 70
_journal_year 2014
_chemical_formula_iupac 'C14 H10 N2 O2'
_chemical_formula_moiety 'C14 H10 N2 O2'
_chemical_formula_sum 'C14 H10 N2 O2'
_chemical_formula_weight 238.24
_chemical_name_systematic
;
2-(1,3-Benzodioxol-5-yl)-1<i>H</i>-benzimidazole
;
_space_group_IT_number 14
_symmetry_cell_setting monoclinic
_symmetry_space_group_name_Hall '-P 2yn'
_symmetry_space_group_name_H-M 'P 1 21/n 1'
_atom_sites_solution_hydrogens geom
_atom_sites_solution_primary direct
_atom_sites_solution_secondary difmap
_audit_creation_method 'WinGX routine CIF_UPDATE'
_cell_angle_alpha 90.00
_cell_angle_beta 91.974(5)
_cell_angle_gamma 90.00
_cell_formula_units_Z 8
_cell_length_a 8.7454(7)
_cell_length_b 15.2824(11)
_cell_length_c 16.9487(13)
_cell_measurement_reflns_used 5620
_cell_measurement_temperature 293(2)
_cell_measurement_theta_max 25.1
_cell_measurement_theta_min 2.5
_cell_volume 2263.9(3)
_computing_cell_refinement 'KappaCCD Server Software (Nonius, 1999)'
_computing_data_collection 'KappaCCD Server Software (Nonius, 1999)'
_computing_data_reduction 'DENZO and SCALEPACK (Otwinowski & Minor, 1997)'
_computing_molecular_graphics 'ORTEP-3 for Windows (Farrugia, 2012)'
_computing_publication_material 'SHELXL97 (Sheldrick, 2008)'
_computing_structure_refinement 'SHELXL97 (Sheldrick, 2008)'
_computing_structure_solution 'SHELXS97 (Sheldrick, 2008)'
_diffrn_ambient_temperature 293(2)
_diffrn_measured_fraction_theta_full 0.998
_diffrn_measured_fraction_theta_max 0.998
_diffrn_measurement_device_type 'Nonius KappaCCD'
_diffrn_measurement_method 'CCD rotation images, thick slices'
_diffrn_radiation_monochromator graphite
_diffrn_radiation_source 'fine-focus sealed tube'
_diffrn_radiation_type MoK\a
_diffrn_radiation_wavelength 0.71073
_diffrn_reflns_av_R_equivalents 0.0182
_diffrn_reflns_av_sigmaI/netI 0.0194
_diffrn_reflns_limit_h_max 10
_diffrn_reflns_limit_h_min -10
_diffrn_reflns_limit_k_max 18
_diffrn_reflns_limit_k_min -18
_diffrn_reflns_limit_l_max 20
_diffrn_reflns_limit_l_min -18
_diffrn_reflns_number 13101
_diffrn_reflns_theta_full 25.05
_diffrn_reflns_theta_max 25.05
_diffrn_reflns_theta_min 1.79
_exptl_absorpt_coefficient_mu 0.096
_exptl_absorpt_correction_type none
_exptl_crystal_colour yellow
_exptl_crystal_density_diffrn 1.398
_exptl_crystal_density_method 'not measured'
_exptl_crystal_description prism
_exptl_crystal_F_000 992
_exptl_crystal_size_max 0.03
_exptl_crystal_size_mid 0.02
_exptl_crystal_size_min 0.01
_refine_diff_density_max 0.187
_refine_diff_density_min -0.179
_refine_ls_extinction_method none
_refine_ls_goodness_of_fit_ref 1.018
_refine_ls_hydrogen_treatment constr
_refine_ls_matrix_type full
_refine_ls_number_parameters 325
_refine_ls_number_reflns 4003
_refine_ls_number_restraints 0
_refine_ls_restrained_S_all 1.018
_refine_ls_R_factor_all 0.0417
_refine_ls_R_factor_gt 0.0340
_refine_ls_shift/su_max 0.001
_refine_ls_shift/su_mean 0.000
_refine_ls_structure_factor_coef Fsqd
_refine_ls_weighting_details 'calc w=1/[\s^2^(Fo^2^)+(0.0405P)^2^+0.8431P] where P=(Fo^2^+2Fc^2^)/3'
_refine_ls_weighting_scheme calc
_refine_ls_wR_factor_gt 0.0830
_refine_ls_wR_factor_ref 0.0880
_reflns_number_gt 3422
_reflns_number_total 4003
_reflns_threshold_expression I>2sigma(I)
_cod_data_source_file xu5756sup1.cif
_cod_data_source_block I
_cod_original_sg_symbol_H-M 'P 21/n'
_cod_database_code 2239045
_cod_database_fobs_code 2239045

loop_
_symmetry_equiv_pos_as_xyz
'x, y, z'
'-x+1/2, y+1/2, -z+1/2'
'-x, -y, -z'
'x-1/2, -y-1/2, z-1/2'

loop_
_atom_site_type_symbol
_atom_site_label
_atom_site_fract_x
_atom_site_fract_y
_atom_site_fract_z
_atom_site_U_iso_or_equiv
_atom_site_adp_type
_atom_site_calc_flag
_atom_site_refinement_flags
_atom_site_occupancy
_atom_site_symmetry_multiplicity
N N1 0.16720(13) 0.28274(7) 0.48294(6) 0.0245(3) Uani d . 1 1
H H1N 0.1584 0.2651 0.4348 0.029 Uiso calc R 1 1
N N2 0.27132(13) 0.34182(7) 0.59250(6) 0.0248(3) Uani d . 1 1
N N3 0.46175(13) 0.33066(7) 0.72874(7) 0.0268(3) Uani d . 1 1
H H3N 0.4134 0.3292 0.6837 0.032 Uiso calc R 1 1
N N4 0.59892(13) 0.28499(7) 0.83388(6) 0.0251(3) Uani d . 1 1
O O1 0.83709(13) 0.38755(9) 0.37149(7) 0.0532(3) Uani d . 1 1
O O2 0.79659(12) 0.45860(7) 0.48949(7) 0.0413(3) Uani d . 1 1
O O3 0.51495(14) -0.07450(7) 0.63889(7) 0.0452(3) Uani d . 1 1
O O4 0.36723(14) 0.03150(7) 0.57597(6) 0.0439(3) Uani d . 1 1
C C1 0.43467(16) 0.33554(9) 0.47685(8) 0.0248(3) Uani d . 1 1
C C2 0.46177(17) 0.29304(10) 0.40626(9) 0.0330(3) Uani d . 1 1
H H2 0.3889 0.2543 0.3855 0.040 Uiso calc R 1 1
C C3 0.59527(18) 0.30704(11) 0.36603(9) 0.0405(4) Uani d . 1 1
H H3 0.6133 0.2787 0.3187 0.049 Uiso calc R 1 1
C C4 0.69848(17) 0.36405(10) 0.39901(9) 0.0342(4) Uani d . 1 1
C C5 0.89677(19) 0.45149(10) 0.42461(11) 0.0414(4) Uani d . 1 1
H H5A 0.9041 0.5075 0.3980 0.050 Uiso calc R 1 1
H H5B 0.9984 0.4346 0.4437 0.050 Uiso calc R 1 1
C C6 0.67386(16) 0.40628(9) 0.46969(9) 0.0290(3) Uani d . 1 1
C C7 0.54339(15) 0.39333(9) 0.51010(8) 0.0260(3) Uani d . 1 1
H H7 0.5273 0.4217 0.5577 0.031 Uiso calc R 1 1
C C8 0.29278(15) 0.32083(8) 0.51781(7) 0.0219(3) Uani d . 1 1
C C9 0.12289(16) 0.31528(9) 0.60706(8) 0.0250(3) Uani d . 1 1
C C10 0.03920(17) 0.32189(9) 0.67524(8) 0.0316(3) Uani d . 1 1
H H10 0.0810 0.3474 0.7209 0.038 Uiso calc R 1 1
C C11 -0.10750(18) 0.28935(10) 0.67265(9) 0.0380(4) Uani d . 1 1
H H11 -0.1653 0.2928 0.7176 0.046 Uiso calc R 1 1
C C12 -0.17177(18) 0.25144(10) 0.60455(10) 0.0374(4) Uani d . 1 1
H H12 -0.2712 0.2299 0.6052 0.045 Uiso calc R 1 1
C C13 -0.09151(16) 0.24510(9) 0.53635(9) 0.0308(3) Uani d . 1 1
H H13 -0.1348 0.2202 0.4908 0.037 Uiso calc R 1 1
C C14 0.05686(15) 0.27748(8) 0.53860(8) 0.0242(3) Uani d . 1 1
C C15 0.53562(15) 0.17347(9) 0.73203(8) 0.0239(3) Uani d . 1 1
C C16 0.63003(16) 0.11017(9) 0.76669(9) 0.0301(3) Uani d . 1 1
H H16 0.6944 0.1257 0.8092 0.036 Uiso calc R 1 1
C C17 0.63104(18) 0.02407(10) 0.73960(10) 0.0365(4) Uani d . 1 1
H H17 0.6943 -0.0181 0.7631 0.044 Uiso calc R 1 1
C C18 0.53483(17) 0.00446(9) 0.67688(9) 0.0329(3) Uani d . 1 1
C C19 0.3884(2) -0.06069(11) 0.58423(10) 0.0455(4) Uani d . 1 1
H H19A 0.4097 -0.0866 0.5335 0.055 Uiso calc R 1 1
H H19B 0.2967 -0.0875 0.6039 0.055 Uiso calc R 1 1
C C20 0.44481(17) 0.06728(10) 0.64038(8) 0.0304(3) Uani d . 1 1
C C21 0.44051(17) 0.15187(9) 0.66618(8) 0.0293(3) Uani d . 1 1
H H21 0.3776 0.1933 0.6414 0.035 Uiso calc R 1 1
C C22 0.53328(15) 0.26200(9) 0.76528(7) 0.0227(3) Uani d . 1 1
C C23 0.48053(16) 0.40285(9) 0.77669(8) 0.0272(3) Uani d . 1 1
C C24 0.43107(19) 0.48911(10) 0.76926(9) 0.0371(4) Uani d . 1 1
H H24 0.3734 0.5080 0.7254 0.045 Uiso calc R 1 1
C C25 0.4717(2) 0.54506(10) 0.83015(10) 0.0415(4) Uani d . 1 1
H H25 0.4415 0.6033 0.8271 0.050 Uiso calc R 1 1
C C26 0.5574(2) 0.51643(10) 0.89636(9) 0.0395(4) Uani d . 1 1
H H26 0.5823 0.5561 0.9364 0.047 Uiso calc R 1 1
C C27 0.60577(18) 0.43110(10) 0.90375(9) 0.0339(3) Uani d . 1 1
H H27 0.6622 0.4124 0.9481 0.041 Uiso calc R 1 1
C C28 0.56718(16) 0.37349(9) 0.84232(8) 0.0256(3) Uani d . 1 1

loop_
_atom_site_aniso_label
_atom_site_aniso_U_11
_atom_site_aniso_U_22
_atom_site_aniso_U_33
_atom_site_aniso_U_12
_atom_site_aniso_U_13
_atom_site_aniso_U_23
N1 0.0275(6) 0.0278(6) 0.0181(5) -0.0007(5) -0.0025(5) -0.0013(4)
N2 0.0284(6) 0.0265(6) 0.0194(6) 0.0001(5) -0.0019(5) 0.0003(4)
N3 0.0318(7) 0.0279(6) 0.0203(6) 0.0001(5) -0.0069(5) 0.0008(5)
N4 0.0279(6) 0.0270(6) 0.0203(6) 0.0001(5) -0.0022(5) 0.0006(5)
O1 0.0384(7) 0.0707(9) 0.0516(7) -0.0127(6) 0.0180(6) -0.0126(6)
O2 0.0320(6) 0.0425(6) 0.0496(7) -0.0109(5) 0.0057(5) -0.0056(5)
O3 0.0553(7) 0.0301(6) 0.0501(7) -0.0003(5) 0.0000(6) -0.0116(5)
O4 0.0605(8) 0.0354(6) 0.0348(6) -0.0073(5) -0.0099(5) -0.0088(5)
C1 0.0265(7) 0.0248(7) 0.0228(7) 0.0036(5) -0.0038(6) 0.0024(5)
C2 0.0298(8) 0.0402(9) 0.0288(8) -0.0007(6) -0.0008(6) -0.0069(6)
C3 0.0381(9) 0.0535(10) 0.0303(8) -0.0005(8) 0.0063(7) -0.0128(7)
C4 0.0285(8) 0.0408(9) 0.0335(8) 0.0036(6) 0.0077(7) 0.0021(7)
C5 0.0340(8) 0.0338(8) 0.0573(11) -0.0026(7) 0.0140(8) 0.0051(7)
C6 0.0269(7) 0.0246(7) 0.0353(8) -0.0002(6) -0.0024(6) 0.0032(6)
C7 0.0282(7) 0.0255(7) 0.0242(7) 0.0020(6) 0.0001(6) 0.0003(5)
C8 0.0260(7) 0.0199(6) 0.0194(7) 0.0018(5) -0.0033(5) 0.0019(5)
C9 0.0281(7) 0.0229(7) 0.0240(7) 0.0031(5) -0.0007(6) 0.0049(5)
C10 0.0403(9) 0.0314(8) 0.0233(7) 0.0018(6) 0.0029(6) 0.0024(6)
C11 0.0394(9) 0.0394(9) 0.0359(9) 0.0033(7) 0.0115(7) 0.0090(7)
C12 0.0283(8) 0.0397(9) 0.0446(9) -0.0017(7) 0.0041(7) 0.0129(7)
C13 0.0288(8) 0.0306(8) 0.0326(8) -0.0028(6) -0.0041(6) 0.0058(6)
C14 0.0270(7) 0.0220(7) 0.0235(7) 0.0020(5) -0.0012(6) 0.0050(5)
C15 0.0227(7) 0.0277(7) 0.0216(7) -0.0025(5) 0.0041(5) 0.0006(5)
C16 0.0279(7) 0.0321(8) 0.0300(8) 0.0015(6) -0.0016(6) -0.0029(6)
C17 0.0366(8) 0.0306(8) 0.0421(9) 0.0084(6) -0.0011(7) -0.0016(7)
C18 0.0375(8) 0.0276(8) 0.0342(8) -0.0019(6) 0.0079(7) -0.0050(6)
C19 0.0595(11) 0.0351(9) 0.0415(10) -0.0096(8) -0.0008(8) -0.0115(7)
C20 0.0344(8) 0.0337(8) 0.0232(7) -0.0068(6) 0.0011(6) -0.0035(6)
C21 0.0349(8) 0.0283(7) 0.0246(7) -0.0012(6) -0.0022(6) 0.0020(6)
C22 0.0222(7) 0.0271(7) 0.0188(7) -0.0010(5) 0.0018(5) 0.0019(5)
C23 0.0302(8) 0.0277(7) 0.0236(7) -0.0012(6) -0.0009(6) 0.0009(6)
C24 0.0443(9) 0.0301(8) 0.0362(9) 0.0030(7) -0.0072(7) 0.0037(6)
C25 0.0521(10) 0.0268(8) 0.0456(10) 0.0031(7) -0.0006(8) -0.0020(7)
C26 0.0526(10) 0.0322(8) 0.0337(9) -0.0036(7) 0.0001(8) -0.0085(6)
C27 0.0411(9) 0.0364(8) 0.0239(7) -0.0030(7) -0.0043(6) -0.0027(6)
C28 0.0282(7) 0.0267(7) 0.0218(7) -0.0021(6) 0.0009(6) 0.0005(5)

loop_
_atom_type_symbol
_atom_type_description
_atom_type_scat_dispersion_real
_atom_type_scat_dispersion_imag
_atom_type_scat_source
C C 0.0033 0.0016 'International Tables Vol C Tables 4.2.6.8 and 6.1.1.4'
H H 0.0000 0.0000 'International Tables Vol C Tables 4.2.6.8 and 6.1.1.4'
N N 0.0061 0.0033 'International Tables Vol C Tables 4.2.6.8 and 6.1.1.4'
O O 0.0106 0.0060 'International Tables Vol C Tables 4.2.6.8 and 6.1.1.4'

loop_
_geom_angle_atom_site_label_1
_geom_angle_atom_site_label_2
_geom_angle_atom_site_label_3
_geom_angle
C8 N1 C14 107.59(11)
C8 N1 H1N 126.2
C14 N1 H1N 126.2
C8 N2 C9 105.23(11)
C22 N3 C23 107.80(11)
C22 N3 H3N 126.1
C23 N3 H3N 126.1
C22 N4 C28 105.45(11)
C4 O1 C5 106.09(12)
C6 O2 C5 105.20(12)
C18 O3 C19 104.80(12)
C20 O4 C19 104.78(12)
C2 C1 C7 120.50(13)
C2 C1 C8 120.70(13)
C7 C1 C8 118.80(12)
C3 C2 C1 121.48(14)
C3 C2 H2 119.3
C1 C2 H2 119.3
C4 C3 C2 117.00(14)
C4 C3 H3 121.5
C2 C3 H3 121.5
C3 C4 O1 127.87(14)
C3 C4 C6 122.23(14)
O1 C4 C6 109.90(14)
O1 C5 O2 108.56(12)
O1 C5 H5A 110.0
O2 C5 H5A 110.0
O1 C5 H5B 110.0
O2 C5 H5B 110.0
H5A C5 H5B 108.4
C7 C6 O2 128.50(13)
C7 C6 C4 121.62(13)
O2 C6 C4 109.87(13)
C6 C7 C1 117.17(13)
C6 C7 H7 121.4
C1 C7 H7 121.4
N2 C8 N1 112.32(12)
N2 C8 C1 124.57(12)
N1 C8 C1 123.11(11)
N2 C9 C10 130.30(13)
N2 C9 C14 109.49(12)
C10 C9 C14 120.21(13)
C11 C10 C9 117.62(14)
C11 C10 H10 121.2
C9 C10 H10 121.2
C10 C11 C12 121.76(14)
C10 C11 H11 119.1
C12 C11 H11 119.1
C13 C12 C11 121.50(14)
C13 C12 H12 119.3
C11 C12 H12 119.3
C12 C13 C14 117.08(14)
C12 C13 H13 121.5
C14 C13 H13 121.5
N1 C14 C13 132.81(13)
N1 C14 C9 105.36(12)
C13 C14 C9 121.83(13)
C16 C15 C21 119.89(13)
C16 C15 C22 119.74(12)
C21 C15 C22 120.35(12)
C15 C16 C17 121.91(14)
C15 C16 H16 119.0
C17 C16 H16 119.0
C18 C17 C16 116.92(14)
C18 C17 H17 121.5
C16 C17 H17 121.5
C17 C18 C20 121.65(14)
C17 C18 O3 128.39(14)
C20 C18 O3 109.91(13)
O4 C19 O3 107.66(12)
O4 C19 H19A 110.2
O3 C19 H19A 110.2
O4 C19 H19B 110.2
O3 C19 H19B 110.2
H19A C19 H19B 108.5
C21 C20 C18 122.58(14)
C21 C20 O4 127.65(14)
C18 C20 O4 109.76(13)
C20 C21 C15 116.98(13)
C20 C21 H21 121.5
C15 C21 H21 121.5
N4 C22 N3 111.92(12)
N4 C22 C15 124.77(12)
N3 C22 C15 123.32(12)
N3 C23 C24 132.47(13)
N3 C23 C28 105.24(12)
C24 C23 C28 122.30(13)
C25 C24 C23 116.66(14)
C25 C24 H24 121.7
C23 C24 H24 121.7
C24 C25 C26 121.64(15)
C24 C25 H25 119.2
C26 C25 H25 119.2
C27 C26 C25 121.64(14)
C27 C26 H26 119.2
C25 C26 H26 119.2
C26 C27 C28 117.67(14)
C26 C27 H27 121.2
C28 C27 H27 121.2
N4 C28 C27 130.30(13)
N4 C28 C23 109.59(12)
C27 C28 C23 120.09(13)

loop_
_geom_bond_atom_site_label_1
_geom_bond_atom_site_label_2
_geom_bond_distance
N1 C8 1.3599(17)
N1 C14 1.3749(17)
N1 H1N 0.8600
N2 C8 1.3256(17)
N2 C9 1.3902(18)
N3 C22 1.3599(17)
N3 C23 1.3768(18)
N3 H3N 0.8600
N4 C22 1.3261(17)
N4 C28 1.3890(18)
O1 C4 1.3619(18)
O1 C5 1.416(2)
O2 C6 1.3709(17)
O2 C5 1.4335(19)
O3 C18 1.3760(18)
O3 C19 1.434(2)
O4 C20 1.3784(17)
O4 C19 1.427(2)
C1 C2 1.389(2)
C1 C7 1.4017(19)
C1 C8 1.4600(19)
C2 C3 1.389(2)
C2 H2 0.9300
C3 C4 1.361(2)
C3 H3 0.9300
C4 C6 1.384(2)
C5 H5A 0.9700
C5 H5B 0.9700
C6 C7 1.3652(19)
C7 H7 0.9300
C9 C10 1.3926(19)
C9 C14 1.4025(19)
C10 C11 1.375(2)
C10 H10 0.9300
C11 C12 1.393(2)
C11 H11 0.9300
C12 C13 1.376(2)
C12 H12 0.9300
C13 C14 1.388(2)
C13 H13 0.9300
C15 C16 1.389(2)
C15 C21 1.4080(19)
C15 C22 1.4660(19)
C16 C17 1.394(2)
C16 H16 0.9300
C17 C18 1.366(2)
C17 H17 0.9300
C18 C20 1.375(2)
C19 H19A 0.9700
C19 H19B 0.9700
C20 C21 1.366(2)
C21 H21 0.9300
C23 C24 1.392(2)
C23 C28 1.3981(19)
C24 C25 1.377(2)
C24 H24 0.9300
C25 C26 1.398(2)
C25 H25 0.9300
C26 C27 1.375(2)
C26 H26 0.9300
C27 C28 1.396(2)
C27 H27 0.9300

loop_
_geom_hbond_atom_site_label_D
_geom_hbond_atom_site_label_H
_geom_hbond_atom_site_label_A
_geom_hbond_site_symmetry_A
_geom_hbond_distance_DH
_geom_hbond_distance_HA
_geom_hbond_distance_DA
_geom_hbond_angle_DHA
N1 H1N N4 4_565 0.86 1.93 2.7761(15) 168
N3 H3N N2 . 0.86 1.96 2.8053(16) 168
